data_2202854
loop_
_publ_author_name
'Britton, Doyle'

_publ_section_title
;
 2,3,5,6-Tetrafluoro-1,4-diiodobenzene--dimethyl sulfoxide (1/1)
;
_journal_issue 9
_journal_name_full 'Acta Crystallographica Section E'
_journal_page_first o1332
_journal_page_last o1333
_journal_paper_doi 10.1107/S1600536803018221
_journal_volume 59
_journal_year 2003
_chemical_formula_iupac 'C6 F4 I2, C2 H6 O S'
_chemical_formula_moiety 'C6 F4 I2, C2 H6 O S'
_chemical_formula_sum 'C8 H6 F4 I2 O S'
_chemical_formula_weight 479.99
_chemical_name_common tetrafluorodiiodobenzene/DMSO
_chemical_name_systematic
;
2,3,5,6-Tetrafluoro-1,4-diiodobenzene--dimethyl sulfoxide (1/1)
;
_space_group_IT_number 62
_symmetry_cell_setting orthorhombic
_symmetry_space_group_name_Hall '-P 2ac 2n'
_symmetry_space_group_name_H-M 'P n m a'
_atom_sites_solution_hydrogens geom
_atom_sites_solution_primary direct
_atom_sites_solution_secondary difmap
_audit_creation_method 'SHELXTL plus manual additions'
_cell_angle_alpha 90.00
_cell_angle_beta 90.00
_cell_angle_gamma 90.00
_cell_formula_units_Z 4
_cell_length_a 11.819(3)
_cell_length_b 18.418(5)
_cell_length_c 6.0750(15)
_cell_measurement_reflns_used 24
_cell_measurement_temperature 297(2)
_cell_measurement_theta_max 19.7
_cell_measurement_theta_min 16.5
_cell_volume 1322.4(6)
_computing_cell_refinement 'CAD-4 software'
_computing_data_collection 'CAD-4 Software (Enraf--Nonius, 1983)'
_computing_data_reduction
;
TEXSAN (Molecular Structure Corporation, 1985)
;
_computing_molecular_graphics 'TEXSAN and SHELXTL'
_computing_publication_material SHELXTL
_computing_structure_refinement 'SHELXTL (Sheldrick, 1994)'
_computing_structure_solution
;
TEXSAN, MITHRIL (Gilmore, 1984) and DIRDIF (Beurskens, 1984).
;
_diffrn_ambient_temperature 297(2)
_diffrn_measured_fraction_theta_full 0.999
_diffrn_measured_fraction_theta_max 0.999
_diffrn_measurement_device_type
;
Enraf-Nonius CAD-4 Diffractometer
;
_diffrn_measurement_method '\w-2\q scans'
_diffrn_radiation_monochromator graphite
_diffrn_radiation_source 'fine-focus sealed tube'
_diffrn_radiation_type MoK\a
_diffrn_radiation_wavelength 0.71073
_diffrn_reflns_av_R_equivalents 0.065
_diffrn_reflns_av_sigmaI/netI 0.079
_diffrn_reflns_limit_h_max 14
_diffrn_reflns_limit_h_min 0
_diffrn_reflns_limit_k_max 22
_diffrn_reflns_limit_k_min 0
_diffrn_reflns_limit_l_max 7
_diffrn_reflns_limit_l_min -7
_diffrn_reflns_number 2820
_diffrn_reflns_theta_full 25.98
_diffrn_reflns_theta_max 25.98
_diffrn_reflns_theta_min 2.21
_diffrn_standards_decay_% 'less than 1'
_diffrn_standards_interval_time 70
_diffrn_standards_number 3
_exptl_absorpt_coefficient_mu 4.938
_exptl_absorpt_correction_T_max 0.48
_exptl_absorpt_correction_T_min 0.42
_exptl_absorpt_correction_type '\y scans'
_exptl_absorpt_process_details
;
North et al., 1968
;
_exptl_crystal_colour colorless
_exptl_crystal_density_diffrn 2.411
_exptl_crystal_density_meas ?
_exptl_crystal_density_method 'not measured'
_exptl_crystal_description needle
_exptl_crystal_F_000 880
_exptl_crystal_size_max 0.50
_exptl_crystal_size_mid 0.15
_exptl_crystal_size_min 0.15
_refine_diff_density_max 0.78
_refine_diff_density_min -0.59
_refine_ls_extinction_coef 0.0029(4)
_refine_ls_extinction_expression
;
 Fc^*^=kFc[1+0.001xFc^2^\l^3^/sin(2\q)]^-1/4^
;
_refine_ls_extinction_method SHELXTL
_refine_ls_goodness_of_fit_ref 0.92
_refine_ls_hydrogen_treatment constr
_refine_ls_matrix_type full
_refine_ls_number_parameters 95
_refine_ls_number_reflns 1340
_refine_ls_number_restraints 73
_refine_ls_restrained_S_all 0.90
_refine_ls_R_factor_all 0.103
_refine_ls_R_factor_gt 0.045
_refine_ls_shift/su_max 0.001
_refine_ls_shift/su_mean 0.000
_refine_ls_structure_factor_coef Fsqd
_refine_ls_weighting_details
;
 calc w=1/[\s^2^(Fo^2^)+(0.051P)^2^] where
P=(Fo^2^+2Fc^2^)/3
;
_refine_ls_weighting_scheme calc
_refine_ls_wR_factor_gt 0.101
_refine_ls_wR_factor_ref 0.125
_reflns_number_gt 673
_reflns_number_total 1340
_reflns_threshold_expression I>2\s(I)
_cod_data_source_file om6163.cif
_cod_data_source_block I
_cod_depositor_comments
;
The following automatic conversions were performed:

'_exptl_crystal_density_meas' value 'not measured' was changed to '?'
- the value is perceived as not measured.

Automatic conversion script
Id: cif_fix_values 3008 2015-01-20 13:52:24Z robertas 
;
_cod_database_code 2202854
_cod_database_fobs_code 2202854

loop_
_symmetry_equiv_pos_as_xyz
'x, y, z'
'-x+1/2, -y, z+1/2'
'-x, y+1/2, -z'
'x+1/2, -y+1/2, -z+1/2'
'-x, -y, -z'
'x-1/2, y, -z-1/2'
'x, -y-1/2, z'
'-x-1/2, y-1/2, z-1/2'

loop_
_atom_site_label
_atom_site_fract_x
_atom_site_fract_y
_atom_site_fract_z
_atom_site_U_iso_or_equiv
_atom_site_adp_type
_atom_site_calc_flag
_atom_site_refinement_flags
_atom_site_occupancy
_atom_site_disorder_assembly
_atom_site_disorder_group
_atom_site_type_symbol
I1 0.36013(6) 0.36685(3) 0.19612(12) 0.0897(4) Uani d . 1 . . I
F2 0.5900(5) 0.4535(3) 0.1187(9) 0.0995(17) Uani d . 1 . . F
F6 0.3012(5) 0.4464(3) 0.6511(9) 0.0987(17) Uani d . 1 . . F
C1 0.4419(8) 0.4464(4) 0.3754(16) 0.074(2) Uani d . 1 . . C
C2 0.5439(8) 0.4762(5) 0.3094(14) 0.071(2) Uani d . 1 . . C
C6 0.4006(7) 0.4727(5) 0.5706(17) 0.074(3) Uani d . 1 . . C
S1 0.1839(8) 0.2500 -0.2530(18) 0.161(6) Uani d SPDU 0.620(17) . 1 S
O1 0.2724(13) 0.2500 -0.074(3) 0.125(6) Uani d SPDU 0.620(17) . 1 O
C11 0.0903(8) 0.32247(6) -0.183(3) 0.189(14) Uani d PDU 0.620(17) . 1 C
H11A 0.0326 0.3266 -0.2935 0.284 Uiso calc PR 0.620(17) . 1 H
H11B 0.1321 0.3671 -0.1750 0.284 Uiso calc PR 0.620(17) . 1 H
H11C 0.0559 0.3127 -0.0430 0.284 Uiso calc PR 0.620(17) . 1 H
S2 0.1322(12) 0.2500 -0.079(3) 0.140(7) Uani d SPDU 0.380(17) . 2 S
O2 0.2561(16) 0.2500 -0.019(6) 0.125(6) Uani d SPDU 0.380(17) . 2 O
C12 0.120(2) 0.3147(14) -0.297(4) 0.167(18) Uani d PDU 0.380(17) . 2 C
H12A 0.0416 0.3199 -0.3370 0.250 Uiso calc PR 0.380(17) . 2 H
H12B 0.1622 0.2983 -0.4221 0.250 Uiso calc PR 0.380(17) . 2 H
H12C 0.1488 0.3607 -0.2485 0.250 Uiso calc PR 0.380(17) . 2 H

loop_
_atom_site_aniso_label
_atom_site_aniso_U_11
_atom_site_aniso_U_22
_atom_site_aniso_U_33
_atom_site_aniso_U_12
_atom_site_aniso_U_13
_atom_site_aniso_U_23
I1 0.0945(5) 0.0786(5) 0.0960(6) -0.0039(3) -0.0200(4) -0.0101(3)
F2 0.088(3) 0.123(5) 0.087(4) 0.001(3) 0.012(3) -0.021(4)
F6 0.083(3) 0.127(5) 0.086(4) -0.021(3) 0.003(3) -0.004(3)
C1 0.074(6) 0.069(5) 0.078(7) 0.012(5) -0.015(5) -0.009(5)
C2 0.067(6) 0.081(6) 0.067(7) 0.008(5) 0.004(6) -0.004(5)
C6 0.066(6) 0.074(5) 0.081(8) -0.007(5) -0.006(6) -0.005(5)
S1 0.120(8) 0.164(10) 0.198(13) 0.000 -0.028(8) 0.000
O1 0.139(10) 0.094(7) 0.143(14) 0.000 -0.065(10) 0.000
C11 0.21(3) 0.22(3) 0.14(2) 0.09(2) -0.09(2) -0.10(2)
S2 0.119(13) 0.202(16) 0.099(13) 0.000 -0.010(9) 0.000
O2 0.139(10) 0.094(7) 0.143(14) 0.000 -0.065(10) 0.000
C12 0.10(2) 0.14(3) 0.26(4) -0.05(2) 0.03(3) -0.14(3)

loop_
_atom_type_symbol
_atom_type_description
_atom_type_scat_dispersion_real
_atom_type_scat_dispersion_imag
_atom_type_scat_source
C C 0.0033 0.0016 'International Tables Vol C Tables 4.2.6.8 and 6.1.1.4'
H H 0.0000 0.0000 'International Tables Vol C Tables 4.2.6.8 and 6.1.1.4'
O O 0.0106 0.0060 'International Tables Vol C Tables 4.2.6.8 and 6.1.1.4'
F F 0.0171 0.0103 'International Tables Vol C Tables 4.2.6.8 and 6.1.1.4'
S S 0.1246 0.1234 'International Tables Vol C Tables 4.2.6.8 and 6.1.1.4'
I I -0.4742 1.8119 'International Tables Vol C Tables 4.2.6.8 and 6.1.1.4'

loop_
_geom_angle_atom_site_label_1
_geom_angle_atom_site_label_2
_geom_angle_atom_site_label_3
_geom_angle_site_symmetry_1
_geom_angle_site_symmetry_3
_geom_angle
C6 C1 C2 . . 114.9(8)
C6 C1 I1 . . 122.7(7)
C2 C1 I1 . . 122.4(8)
F2 C2 C6 . 5_666 118.7(8)
F2 C2 C1 . . 118.6(9)
C6 C2 C1 5_666 . 122.7(9)
C2 C6 F6 5_666 . 118.0(9)
C2 C6 C1 5_666 . 122.4(9)
F6 C6 C1 . . 119.5(8)
O1 S1 C11 . 7_565 104.97(13)
O1 S1 C11 . . 104.97(13)
C11 S1 C11 7_565 . 96.80(12)
S1 C11 H11A . . 109.5
S1 C11 H11B . . 109.5
H11A C11 H11B . . 109.5
S1 C11 H11C . . 109.5
H11A C11 H11C . . 109.5
H11B C11 H11C . . 109.5
O2 S2 C12 . 7_565 104.98(16)
O2 S2 C12 . . 104.98(16)
C12 S2 C12 7_565 . 84(2)
S2 C12 H12A . . 109.5
S2 C12 H12B . . 109.5
H12A C12 H12B . . 109.5
S2 C12 H12C . . 109.5
H12A C12 H12C . . 109.5
H12B C12 H12C . . 109.5

loop_
_geom_bond_atom_site_label_1
_geom_bond_atom_site_label_2
_geom_bond_site_symmetry_2
_geom_bond_distance
_geom_bond_publ_flag
I1 C1 . 2.066(9) ?
F2 C2 . 1.347(10) ?
F6 C6 . 1.361(10) ?
C1 C6 . 1.370(12) ?
C1 C2 . 1.384(12) ?
C2 C6 5_666 1.360(12) ?
C6 C2 5_666 1.360(12) ?
S1 O1 . 1.5089(11) ?
S1 C11 7_565 1.7851(11) ?
S1 C11 . 1.7851(11) ?
C11 H11A . 0.9600 ?
C11 H11B . 0.9600 ?
C11 H11C . 0.9600 ?
S2 O2 . 1.5088(15) ?
S2 C12 7_565 1.7850(15) ?
S2 C12 . 1.7850(15) ?
C12 H12A . 0.9600 ?
C12 H12B . 0.9600 ?
C12 H12C . 0.9600 ?
